data_7235998
loop_
_publ_author_name
'Shi, Hua-Yun'
'Huang, Yong-Liang'
'Sun, Jia-Kai'
'Jiang, Ji-Jun'
'Luo, Zhi-Xing'
'Ling, Hui-Tao'
'Lam, Chi-Keung'
'Chao, Hsiu-Yi'

_publ_section_title
;
 Assembly of BF4&#x2212;, PF6&#x2212;, ClO4&#x2212; and F&#x2212; with
 trinuclear copper(i) acetylide complexes bearing amide groups: structural
 diversity, photophysics and anion binding properties
;
_journal_issue 109
_journal_name_full 'RSC Advances'
_journal_page_first 89669
_journal_paper_doi 10.1039/C5RA18534C
_journal_volume 5
_journal_year 2015
_chemical_formula_sum 'C105 H84 Cl Cu3 N4 O10 P6'
_chemical_formula_weight 1973.65
_space_group_IT_number 56
_space_group_name_Hall '-P 2ab 2ac'
_space_group_name_H-M_alt 'P c c n'
_symmetry_cell_setting orthorhombic
_symmetry_space_group_name_H-M 'P c c n'
_atom_sites_solution_hydrogens geom
_atom_sites_solution_primary direct
_atom_sites_solution_secondary difmap
_audit_creation_method SHELXL-97
_audit_update_record
;
2015-09-01 deposited with the CCDC.
2015-10-14 downloaded from the CCDC.
;
_cell_angle_alpha 90.00
_cell_angle_beta 90.00
_cell_angle_gamma 90.00
_cell_formula_units_Z 8
_cell_length_a 37.5964(4)
_cell_length_b 22.4534(3)
_cell_length_c 23.4691(2)
_cell_measurement_reflns_used 21114
_cell_measurement_temperature 150(2)
_cell_measurement_theta_max 66.7320
_cell_measurement_theta_min 2.6870
_cell_volume 19811.8(4)
_computing_cell_refinement
;
CrysAlisPro, Agilent Technologies,
Version 1.171.37.34 (release 22-05-2014 CrysAlis171 .NET)
(compiled May 22 2014,16:03:01)
;
_computing_data_collection
;
CrysAlisPro, Agilent Technologies,
Version 1.171.37.34 (release 22-05-2014 CrysAlis171 .NET)
(compiled May 22 2014,16:03:01)
;
_computing_data_reduction
;
CrysAlisPro, Agilent Technologies,
Version 1.171.37.34 (release 22-05-2014 CrysAlis171 .NET)
(compiled May 22 2014,16:03:01)
;
_computing_structure_refinement 'SHELXL-97 (Sheldrick, 1997)'
_computing_structure_solution 'SHELXS-97 (Sheldrick, 1990)'
_diffrn_ambient_temperature 150(2)
_diffrn_measured_fraction_theta_full 0.977
_diffrn_measured_fraction_theta_max 0.977
_diffrn_measurement_device_type 'Xcalibur, Atlas, Gemini ultra'
_diffrn_measurement_method '\w scans'
_diffrn_radiation_monochromator mirror
_diffrn_radiation_source 'fine-focus sealed tube'
_diffrn_radiation_type CuK\a
_diffrn_radiation_wavelength 1.54178
_diffrn_reflns_av_R_equivalents 0.0364
_diffrn_reflns_av_sigmaI/netI 0.0328
_diffrn_reflns_limit_h_max 37
_diffrn_reflns_limit_h_min -44
_diffrn_reflns_limit_k_max 26
_diffrn_reflns_limit_k_min -18
_diffrn_reflns_limit_l_max 21
_diffrn_reflns_limit_l_min -27
_diffrn_reflns_number 46763
_diffrn_reflns_theta_full 67.13
_diffrn_reflns_theta_max 67.13
_diffrn_reflns_theta_min 2.97
_exptl_absorpt_coefficient_mu 2.389
_exptl_absorpt_correction_T_max 0.9105
_exptl_absorpt_correction_T_min 0.8899
_exptl_absorpt_correction_type multi-scan
_exptl_absorpt_process_details
;
CrysAlisPro, Agilent Technologies,
Version 1.171.37.34 (release 22-05-2014 CrysAlis171 .NET)
(compiled May 22 2014,16:03:01)
Empirical absorption correction using spherical harmonics,
 implemented in SCALE3 ABSPACK scaling algorithm.
;
_exptl_crystal_colour colorless
_exptl_crystal_density_diffrn 1.323
_exptl_crystal_density_method 'not measured'
_exptl_crystal_description block
_exptl_crystal_F_000 8128
_exptl_crystal_size_max 0.05
_exptl_crystal_size_mid 0.04
_exptl_crystal_size_min 0.04
_platon_squeeze_details
;
;
_refine_diff_density_max 0.853
_refine_diff_density_min -0.752
_refine_diff_density_rms 0.076
_refine_ls_extinction_method none
_refine_ls_goodness_of_fit_ref 1.060
_refine_ls_hydrogen_treatment mixed
_refine_ls_matrix_type full
_refine_ls_number_parameters 1233
_refine_ls_number_reflns 17318
_refine_ls_number_restraints 2826
_refine_ls_restrained_S_all 1.063
_refine_ls_R_factor_all 0.0685
_refine_ls_R_factor_gt 0.0604
_refine_ls_shift/su_max 0.039
_refine_ls_shift/su_mean 0.001
_refine_ls_structure_factor_coef Fsqd
_refine_ls_weighting_details 'calc w=1/[\s^2^(Fo^2^)+(0.0492P)^2^+61.4253P] where P=(Fo^2^+2Fc^2^)/3'
_refine_ls_weighting_scheme calc
_refine_ls_wR_factor_gt 0.1454
_refine_ls_wR_factor_ref 0.1496
_reflns_number_gt 14965
_reflns_number_total 17318
_reflns_threshold_expression >2sigma(I)
_cod_data_source_file c5ra18534c2.cif
_cod_data_source_block 1
_cod_original_sg_symbol_H-M Pccn
_cod_database_code 7235998

loop_
_symmetry_equiv_pos_as_xyz
'x, y, z'
'-x+1/2, -y+1/2, z'
'x+1/2, -y, -z+1/2'
'-x, y+1/2, -z+1/2'
'-x, -y, -z'
'x-1/2, y-1/2, -z'
'-x-1/2, y, z-1/2'
'x, -y-1/2, z-1/2'

loop_
_atom_site_label
_atom_site_type_symbol
_atom_site_fract_x
_atom_site_fract_y
_atom_site_fract_z
_atom_site_U_iso_or_equiv
_atom_site_adp_type
_atom_site_occupancy
_atom_site_symmetry_multiplicity
_atom_site_calc_flag
_atom_site_refinement_flags
_atom_site_disorder_assembly
_atom_site_disorder_group
C1 C 0.84377(10) 0.53583(18) 0.27584(16) 0.0295(8) Uani 1 1 d U . .
C2 C 0.81440(10) 0.53641(18) 0.29620(16) 0.0310(8) Uani 1 1 d U . .
C3 C 0.77870(10) 0.53172(18) 0.31703(16) 0.0313(8) Uani 1 1 d U . .
C4 C 0.77011(11) 0.53703(19) 0.37443(17) 0.0354(8) Uani 1 1 d U . .
H4 H 0.7883 0.5463 0.4010 0.043 Uiso 1 1 calc R . .
C5 C 0.73550(10) 0.52906(19) 0.39389(16) 0.0329(8) Uani 1 1 d U . .
H5 H 0.7303 0.5329 0.4333 0.039 Uiso 1 1 calc R . .
C6 C 0.70870(10) 0.51558(18) 0.35559(16) 0.0321(8) Uani 1 1 d U . .
C7 C 0.71660(11) 0.5101(2) 0.29751(17) 0.0356(8) Uani 1 1 d U . .
H7 H 0.6983 0.5003 0.2712 0.043 Uiso 1 1 calc R . .
C8 C 0.75104(11) 0.51880(19) 0.27856(17) 0.0363(8) Uani 1 1 d U . .
H8 H 0.7561 0.5160 0.2390 0.044 Uiso 1 1 calc R . .
C9 C 0.65664(10) 0.52655(19) 0.41995(16) 0.0323(8) Uani 1 1 d U . .
C10 C 0.61756(10) 0.51307(19) 0.42390(16) 0.0341(8) Uani 1 1 d U . .
C11 C 0.59552(11) 0.5546(2) 0.45017(17) 0.0370(9) Uani 1 1 d U . .
H11 H 0.6055 0.5896 0.4663 0.044 Uiso 1 1 calc R . .
C12 C 0.55940(11) 0.5453(2) 0.45289(17) 0.0402(9) Uani 1 1 d U . .
H12 H 0.5441 0.5740 0.4697 0.048 Uiso 1 1 calc R . .
C13 C 0.54592(11) 0.4928(2) 0.43034(18) 0.0412(9) Uani 1 1 d U . .
C14 C 0.56706(12) 0.4497(2) 0.4070(2) 0.0458(10) Uani 1 1 d U . .
H14 H 0.5571 0.4133 0.3939 0.055 Uiso 1 1 calc R . .
C15 C 0.60345(12) 0.4603(2) 0.4029(2) 0.0440(10) Uani 1 1 d U . .
H15 H 0.6186 0.4316 0.3857 0.053 Uiso 1 1 calc R . .
C16 C 0.91739(10) 0.50303(19) 0.21441(18) 0.0344(8) Uani 1 1 d U . .
C17 C 0.94506(10) 0.47825(19) 0.20348(17) 0.0340(8) Uani 1 1 d U . .
C18 C 0.97965(11) 0.45289(19) 0.19483(17) 0.0356(8) Uani 1 1 d U . .
C19 C 1.00953(11) 0.4815(2) 0.2164(2) 0.0440(9) Uani 1 1 d U . .
H19 H 1.0067 0.5183 0.2358 0.053 Uiso 1 1 calc R . .
C20 C 1.04316(11) 0.4578(2) 0.21052(19) 0.0426(9) Uani 1 1 d U . .
H20 H 1.0631 0.4783 0.2257 0.051 Uiso 1 1 calc R . .
C21 C 1.04802(11) 0.40320(19) 0.18195(17) 0.0358(8) Uani 1 1 d U . .
C22 C 1.01867(11) 0.3742(2) 0.15933(19) 0.0408(9) Uani 1 1 d U . .
H22 H 1.0216 0.3376 0.1395 0.049 Uiso 1 1 calc R . .
C23 C 0.98500(11) 0.39850(19) 0.16575(19) 0.0389(9) Uani 1 1 d U . .
H23 H 0.9651 0.3781 0.1503 0.047 Uiso 1 1 calc R . .
C24 C 1.09640(11) 0.3382(2) 0.14423(19) 0.0392(9) Uani 1 1 d U . .
C25 C 1.13605(11) 0.33268(19) 0.14178(19) 0.0397(9) Uani 1 1 d U . .
C26 C 1.15819(12) 0.3538(2) 0.1852(2) 0.0457(10) Uani 1 1 d U . .
H26 H 1.1481 0.3725 0.2177 0.055 Uiso 1 1 calc R . .
C27 C 1.19479(12) 0.3475(2) 0.1811(2) 0.0469(10) Uani 1 1 d U . .
H27 H 1.2099 0.3605 0.2111 0.056 Uiso 1 1 calc R . .
C28 C 1.20868(11) 0.3223(2) 0.1330(2) 0.0445(10) Uani 1 1 d U . .
C29 C 1.18770(12) 0.3008(2) 0.0891(2) 0.0484(10) Uani 1 1 d U . .
H29 H 1.1981 0.2835 0.0561 0.058 Uiso 1 1 calc R . .
C30 C 1.15117(12) 0.3054(2) 0.0946(2) 0.0471(10) Uani 1 1 d U . .
H30 H 1.1362 0.2896 0.0656 0.057 Uiso 1 1 calc R . .
C31 C 0.86219(13) 0.4050(2) 0.0765(2) 0.0498(10) Uani 1 1 d U . .
C32 C 0.89867(15) 0.3990(2) 0.0704(2) 0.0597(11) Uani 1 1 d U . .
H32 H 0.9141 0.4239 0.0919 0.072 Uiso 1 1 calc R . .
C33 C 0.91297(18) 0.3573(3) 0.0334(3) 0.0732(14) Uani 1 1 d U . .
H33 H 0.9380 0.3537 0.0296 0.088 Uiso 1 1 calc R . .
C34 C 0.89096(19) 0.3217(3) 0.0026(3) 0.0793(15) Uani 1 1 d U . .
H34 H 0.9006 0.2909 -0.0204 0.095 Uiso 1 1 calc R . .
C35 C 0.8560(2) 0.3297(3) 0.0047(3) 0.0939(17) Uani 1 1 d U . .
H35 H 0.8410 0.3073 -0.0199 0.113 Uiso 1 1 calc R . .
C36 C 0.84087(18) 0.3707(3) 0.0426(3) 0.0793(13) Uani 1 1 d U . .
H36 H 0.8157 0.3747 0.0447 0.095 Uiso 1 1 calc R . .
C37 C 0.79724(12) 0.4622(2) 0.11258(19) 0.0431(9) Uani 1 1 d U . .
C38 C 0.77639(13) 0.4328(3) 0.1517(2) 0.0523(10) Uani 1 1 d U . .
H38 H 0.7873 0.4121 0.1824 0.063 Uiso 1 1 calc R . .
C39 C 0.73916(13) 0.4331(3) 0.1468(2) 0.0575(12) Uani 1 1 d U . .
H39 H 0.7251 0.4124 0.1740 0.069 Uiso 1 1 calc R . .
C40 C 0.72332(14) 0.4627(3) 0.1038(2) 0.0578(12) Uani 1 1 d U . .
H40 H 0.6981 0.4632 0.1008 0.069 Uiso 1 1 calc R . .
C41 C 0.74355(13) 0.4921(3) 0.0644(2) 0.0570(11) Uani 1 1 d U . .
H41 H 0.7323 0.5130 0.0341 0.068 Uiso 1 1 calc R . .
C42 C 0.78043(13) 0.4916(2) 0.0683(2) 0.0491(10) Uani 1 1 d U . .
H42 H 0.7942 0.5116 0.0403 0.059 Uiso 1 1 calc R . .
C43 C 0.86209(11) 0.52876(19) 0.08685(16) 0.0341(8) Uani 1 1 d U . .
H43A H 0.8482 0.5348 0.0514 0.041 Uiso 1 1 calc R . .
H43B H 0.8872 0.5222 0.0761 0.041 Uiso 1 1 calc R . .
C44 C 0.88570(10) 0.64929(18) 0.09099(16) 0.0324(8) Uani 1 1 d U . .
C45 C 0.92085(11) 0.6339(2) 0.07943(19) 0.0401(9) Uani 1 1 d U . .
H45 H 0.9296 0.5959 0.0906 0.048 Uiso 1 1 calc R . .
C46 C 0.94334(13) 0.6738(2) 0.0515(2) 0.0503(11) Uani 1 1 d U . .
H46 H 0.9672 0.6629 0.0434 0.060 Uiso 1 1 calc R . .
C47 C 0.93101(14) 0.7288(2) 0.0359(2) 0.0542(11) Uani 1 1 d U . .
H47 H 0.9463 0.7555 0.0163 0.065 Uiso 1 1 calc R . .
C48 C 0.89663(13) 0.7456(2) 0.0484(2) 0.0490(10) Uani 1 1 d U . .
H48 H 0.8884 0.7841 0.0381 0.059 Uiso 1 1 calc R . .
C49 C 0.87388(12) 0.7062(2) 0.07632(18) 0.0409(8) Uani 1 1 d U . .
H49 H 0.8503 0.7180 0.0854 0.049 Uiso 1 1 calc R . .
C50 C 0.81317(10) 0.62005(19) 0.12006(17) 0.0341(8) Uani 1 1 d U . .
C51 C 0.80071(11) 0.6377(2) 0.06607(18) 0.0401(9) Uani 1 1 d U . .
H51 H 0.8163 0.6369 0.0342 0.048 Uiso 1 1 calc R . .
C52 C 0.76602(12) 0.6563(2) 0.0592(2) 0.0483(10) Uani 1 1 d U . .
H52 H 0.7579 0.6690 0.0228 0.058 Uiso 1 1 calc R . .
C53 C 0.74292(12) 0.6564(2) 0.1052(2) 0.0520(11) Uani 1 1 d U . .
H53 H 0.7191 0.6699 0.1004 0.062 Uiso 1 1 calc R . .
C54 C 0.75425(12) 0.6372(2) 0.1578(2) 0.0487(10) Uani 1 1 d U . .
H54 H 0.7381 0.6357 0.1889 0.058 Uiso 1 1 calc R . .
C55 C 0.78945(11) 0.6198(2) 0.16538(18) 0.0389(8) Uani 1 1 d U . .
H55 H 0.7974 0.6076 0.2020 0.047 Uiso 1 1 calc R . .
C56 C 0.88268(11) 0.72732(18) 0.22538(16) 0.0335(8) Uani 1 1 d U . .
C57 C 0.84553(12) 0.72657(19) 0.22180(17) 0.0372(8) Uani 1 1 d U . .
H57 H 0.8326 0.6938 0.2369 0.045 Uiso 1 1 calc R . .
C58 C 0.82738(13) 0.7732(2) 0.19636(19) 0.0456(10) Uani 1 1 d U . .
H58 H 0.8022 0.7722 0.1938 0.055 Uiso 1 1 calc R . .
C59 C 0.84608(14) 0.8215(2) 0.1745(2) 0.0500(10) Uani 1 1 d U . .
H59 H 0.8337 0.8533 0.1568 0.060 Uiso 1 1 calc R . .
C60 C 0.88260(14) 0.8232(2) 0.17875(19) 0.0474(10) Uani 1 1 d U . .
H60 H 0.8954 0.8566 0.1646 0.057 Uiso 1 1 calc R . .
C61 C 0.90078(13) 0.77584(19) 0.20383(18) 0.0407(9) Uani 1 1 d U . .
H61 H 0.9260 0.7770 0.2061 0.049 Uiso 1 1 calc R . .
C62 C 0.95097(11) 0.67392(19) 0.25104(16) 0.0337(8) Uani 1 1 d U . .
C63 C 0.96791(11) 0.7177(2) 0.28366(18) 0.0395(8) Uani 1 1 d U . .
H63 H 0.9543 0.7429 0.3078 0.047 Uiso 1 1 calc R . .
C64 C 1.00450(13) 0.7242(2) 0.2808(2) 0.0518(10) Uani 1 1 d U . .
H64 H 1.0158 0.7543 0.3027 0.062 Uiso 1 1 calc R . .
C65 C 1.02456(14) 0.6878(3) 0.2466(2) 0.0591(12) Uani 1 1 d U . .
H65 H 1.0497 0.6919 0.2458 0.071 Uiso 1 1 calc R . .
C66 C 1.00809(14) 0.6449(3) 0.2134(2) 0.0598(12) Uani 1 1 d U . .
H66 H 1.0219 0.6204 0.1890 0.072 Uiso 1 1 calc R . .
C67 C 0.97136(12) 0.6376(2) 0.2156(2) 0.0469(9) Uani 1 1 d U . .
H67 H 0.9602 0.6079 0.1931 0.056 Uiso 1 1 calc R . .
C68 C 0.89245(10) 0.66550(17) 0.32999(15) 0.0294(7) Uani 1 1 d U . .
H68A H 0.8664 0.6702 0.3348 0.035 Uiso 1 1 calc R . .
H68B H 0.9043 0.7006 0.3470 0.035 Uiso 1 1 calc R . .
C69 C 0.95327(10) 0.6149(2) 0.38586(16) 0.0354(8) Uani 1 1 d U . .
C70 C 0.96135(12) 0.6636(2) 0.42075(18) 0.0433(9) Uani 1 1 d U . .
H70 H 0.9427 0.6878 0.4353 0.052 Uiso 1 1 calc R . .
C71 C 0.99619(13) 0.6768(3) 0.4341(2) 0.0551(11) Uani 1 1 d U . .
H71 H 1.0016 0.7102 0.4573 0.066 Uiso 1 1 calc R . .
C72 C 1.02339(13) 0.6409(3) 0.4134(2) 0.0562(11) Uani 1 1 d U . .
H72 H 1.0474 0.6495 0.4232 0.067 Uiso 1 1 calc R . .
C73 C 1.01585(13) 0.5932(3) 0.3788(2) 0.0559(11) Uani 1 1 d U . .
H73 H 1.0346 0.5693 0.3644 0.067 Uiso 1 1 calc R . .
C74 C 0.98085(11) 0.5799(2) 0.36504(19) 0.0441(9) Uani 1 1 d U . .
H74 H 0.9757 0.5468 0.3413 0.053 Uiso 1 1 calc R . .
C75 C 0.88361(10) 0.59700(19) 0.43325(16) 0.0324(8) Uani 1 1 d U . .
C76 C 0.84949(11) 0.6208(2) 0.43913(18) 0.0391(9) Uani 1 1 d U . .
H76 H 0.8391 0.6420 0.4083 0.047 Uiso 1 1 calc R . .
C77 C 0.83074(12) 0.6140(2) 0.48923(18) 0.0456(10) Uani 1 1 d U . .
H77 H 0.8076 0.6306 0.4926 0.055 Uiso 1 1 calc R . .
C78 C 0.84525(12) 0.5833(2) 0.53455(18) 0.0452(10) Uani 1 1 d U . .
H78 H 0.8322 0.5787 0.5689 0.054 Uiso 1 1 calc R . .
C79 C 0.87881(13) 0.5594(2) 0.52956(19) 0.0473(10) Uani 1 1 d U . .
H79 H 0.8890 0.5383 0.5606 0.057 Uiso 1 1 calc R . .
C80 C 0.89794(12) 0.5661(2) 0.47896(18) 0.0418(9) Uani 1 1 d U . .
H80 H 0.9210 0.5492 0.4758 0.050 Uiso 1 1 calc R . .
C81 C 0.95548(12) 0.4249(2) 0.37963(18) 0.0416(9) Uani 1 1 d U . .
C82 C 0.98266(13) 0.4219(3) 0.3413(2) 0.0547(10) Uani 1 1 d U . .
H82 H 0.9773 0.4173 0.3019 0.066 Uiso 1 1 calc R . .
C83 C 1.01790(14) 0.4256(3) 0.3584(2) 0.0636(12) Uani 1 1 d U . .
H83 H 1.0364 0.4248 0.3308 0.076 Uiso 1 1 calc R . .
C84 C 1.02617(15) 0.4302(3) 0.4152(2) 0.0670(13) Uani 1 1 d U . .
H84 H 1.0503 0.4312 0.4273 0.080 Uiso 1 1 calc R . .
C85 C 0.99941(14) 0.4334(3) 0.4537(2) 0.0580(12) Uani 1 1 d U . .
H85 H 1.0050 0.4363 0.4931 0.070 Uiso 1 1 calc R . .
C86 C 0.96409(13) 0.4327(2) 0.43696(19) 0.0470(10) Uani 1 1 d U . .
H86 H 0.9458 0.4374 0.4645 0.056 Uiso 1 1 calc R . .
C87 C 0.88248(12) 0.40729(19) 0.41429(19) 0.0415(9) Uani 1 1 d U . .
C88 C 0.89092(15) 0.3583(2) 0.4485(2) 0.0536(10) Uani 1 1 d U . .
H88 H 0.9116 0.3354 0.4405 0.064 Uiso 1 1 calc R . .
C89 C 0.86958(16) 0.3432(3) 0.4936(2) 0.0651(13) Uani 1 1 d U . .
H89 H 0.8756 0.3099 0.5167 0.078 Uiso 1 1 calc R . .
C90 C 0.83921(16) 0.3762(3) 0.5056(2) 0.0653(13) Uani 1 1 d U . .
H90 H 0.8247 0.3660 0.5373 0.078 Uiso 1 1 calc R . .
C91 C 0.83021(14) 0.4243(2) 0.4711(2) 0.0555(11) Uani 1 1 d U . .
H91 H 0.8091 0.4464 0.4784 0.067 Uiso 1 1 calc R . .
C92 C 0.85212(12) 0.4399(2) 0.4260(2) 0.0438(9) Uani 1 1 d U . .
H92 H 0.8462 0.4732 0.4029 0.053 Uiso 1 1 calc R . .
C93 C 0.90672(12) 0.36534(19) 0.30517(19) 0.0407(8) Uani 1 1 d U A .
H93A H 0.9056 0.3280 0.3276 0.049 Uiso 1 1 calc R . .
H93B H 0.9282 0.3638 0.2808 0.049 Uiso 1 1 calc R . .
C94 C 0.86987(16) 0.3073(2) 0.2110(3) 0.0534(13) Uani 0.626(5) 1 d PGU A 3
C95 C 0.83861(13) 0.2861(3) 0.1867(3) 0.0699(15) Uani 0.626(5) 1 d PGU A 3
H95 H 0.8166 0.3052 0.1946 0.084 Uiso 0.626(5) 1 calc PR A 3
C96 C 0.83951(13) 0.2368(3) 0.1509(3) 0.0740(16) Uani 0.626(5) 1 d PGU A 3
H96 H 0.8182 0.2222 0.1343 0.089 Uiso 0.626(5) 1 calc PR A 3
C97 C 0.87167(16) 0.2087(2) 0.1394(3) 0.0637(15) Uani 0.626(5) 1 d PGU A 3
H97 H 0.8723 0.1750 0.1149 0.076 Uiso 0.626(5) 1 calc PR A 3
C98 C 0.90292(13) 0.2299(3) 0.1636(3) 0.0688(16) Uani 0.626(5) 1 d PGU A 3
H98 H 0.9249 0.2107 0.1558 0.083 Uiso 0.626(5) 1 calc PR A 3
C99 C 0.90202(13) 0.2792(3) 0.1994(3) 0.0643(15) Uani 0.626(5) 1 d PGU A 3
H99 H 0.9234 0.2937 0.2160 0.077 Uiso 0.626(5) 1 calc PR A 3
C100 C 0.83031(13) 0.3525(2) 0.3073(2) 0.0466(9) Uani 1 1 d U A .
C101 C 0.83180(15) 0.3048(2) 0.3459(3) 0.0588(10) Uani 1 1 d U . .
H101 H 0.8526 0.2809 0.3480 0.071 Uiso 1 1 calc R . .
C102 C 0.80335(16) 0.2926(3) 0.3807(3) 0.0705(13) Uani 1 1 d U . .
H102 H 0.8046 0.2598 0.4061 0.085 Uiso 1 1 calc R . .
C103 C 0.77304(16) 0.3269(3) 0.3796(3) 0.0671(13) Uani 1 1 d U . .
H103 H 0.7538 0.3187 0.4046 0.080 Uiso 1 1 calc R . .
C104 C 0.77111(14) 0.3738(2) 0.3410(2) 0.0552(11) Uani 1 1 d U . .
H104 H 0.7501 0.3972 0.3388 0.066 Uiso 1 1 calc R . .
C105 C 0.79967(12) 0.3864(2) 0.3060(2) 0.0447(9) Uani 1 1 d U . .
H105 H 0.7982 0.4192 0.2805 0.054 Uiso 1 1 calc R . .
Cu1 Cu 0.865337(14) 0.46156(3) 0.21656(2) 0.03059(14) Uani 1 1 d . A .
Cu2 Cu 0.881320(13) 0.57286(2) 0.21909(2) 0.02499(13) Uani 1 1 d . . .
Cu3 Cu 0.894780(14) 0.51567(2) 0.31032(2) 0.02777(13) Uani 1 1 d . . .
N1 N 0.67276(9) 0.50748(16) 0.37175(14) 0.0361(8) Uani 1 1 d . . .
H1 H 0.6593 0.4877 0.3476 0.043 Uiso 1 1 calc R . .
N2 N 0.50696(11) 0.4838(2) 0.43083(16) 0.0537(11) Uani 1 1 d . . .
N3 N 1.08364(9) 0.38374(16) 0.17711(14) 0.0364(8) Uani 1 1 d . . .
H3 H 1.0994 0.4032 0.1976 0.044 Uiso 1 1 calc R . .
N4 N 1.24790(11) 0.31911(18) 0.1277(2) 0.0532(11) Uani 1 1 d . . .
O1 O 0.67179(7) 0.55405(15) 0.45738(12) 0.0419(7) Uani 1 1 d . . .
O3 O 0.48787(9) 0.5250(2) 0.44636(14) 0.0621(10) Uani 1 1 d . . .
O2 O 0.49582(10) 0.4355(2) 0.41475(19) 0.0818(14) Uani 1 1 d . . .
O4 O 1.07738(8) 0.30407(14) 0.11738(15) 0.0473(8) Uani 1 1 d . . .
O6 O 1.26553(9) 0.32040(18) 0.17117(19) 0.0662(10) Uani 1 1 d . . .
O5 O 1.26065(9) 0.31470(18) 0.08000(19) 0.0673(11) Uani 1 1 d . . .
Cl1 Cl 0.86924(11) 0.00272(19) 0.2023(2) 0.0415(9) Uani 0.624(6) 1 d PD B 1
O7 O 0.8722(3) -0.0067(5) 0.2623(3) 0.072(5) Uani 0.624(6) 1 d PD B 1
O8 O 0.84294(18) -0.0369(3) 0.1796(3) 0.087(3) Uani 0.624(6) 1 d PD B 1
O9 O 0.90275(15) -0.0102(5) 0.1760(4) 0.103(3) Uani 0.624(6) 1 d PD B 1
O10 O 0.8591(3) 0.0624(3) 0.1909(5) 0.138(6) Uani 0.624(6) 1 d PD B 1
Cl1A Cl 0.87717(17) 0.0141(3) 0.2110(4) 0.0445(17) Uani 0.376(6) 1 d PD B 2
O7A O 0.8713(4) -0.0166(7) 0.2624(6) 0.055(6) Uani 0.376(6) 1 d PD B 2
O8A O 0.8457(2) 0.0424(5) 0.1936(6) 0.076(5) Uani 0.376(6) 1 d PD B 2
O9A O 0.8881(3) -0.0270(7) 0.1689(7) 0.103(3) Uani 0.376(6) 1 d PD B 2
O10A O 0.9041(3) 0.0567(4) 0.2188(6) 0.115(6) Uani 0.376(6) 1 d PD B 2
P1 P 0.84536(3) 0.46282(5) 0.12419(4) 0.0315(2) Uani 1 1 d . . .
P2 P 0.85881(2) 0.59586(4) 0.13139(4) 0.0273(2) Uani 1 1 d . . .
P3 P 0.90343(3) 0.66016(4) 0.25428(4) 0.0270(2) Uani 1 1 d . . .
P4 P 0.90754(2) 0.59727(4) 0.36554(4) 0.0267(2) Uani 1 1 d . . .
P5 P 0.90969(3) 0.42932(5) 0.35362(4) 0.0307(2) Uani 1 1 d . . .
P6 P 0.86694(3) 0.37155(5) 0.26016(5) 0.0365(2) Uani 1 1 d . . .
C94A C 0.8709(3) 0.3024(4) 0.2195(5) 0.0574(16) Uani 0.374(5) 1 d PGU A 41
C95A C 0.8511(3) 0.2510(5) 0.2291(4) 0.0677(16) Uani 0.374(5) 1 d PGU A 41
H95A H 0.8328 0.2510 0.2570 0.081 Uiso 0.374(5) 1 calc PR A 41
C96A C 0.8581(3) 0.1998(4) 0.1979(5) 0.0721(18) Uani 0.374(5) 1 d PGU A 41
H96A H 0.8446 0.1647 0.2044 0.087 Uiso 0.374(5) 1 calc PR A 41
C97A C 0.8849(3) 0.1998(4) 0.1571(5) 0.0667(18) Uani 0.374(5) 1 d PGU A 41
H97A H 0.8897 0.1648 0.1357 0.080 Uiso 0.374(5) 1 calc PR A 41
C98A C 0.9047(3) 0.2511(5) 0.1475(4) 0.0660(16) Uani 0.374(5) 1 d PGU A 41
H98A H 0.9230 0.2512 0.1196 0.079 Uiso 0.374(5) 1 calc PR A 41
C99A C 0.8977(3) 0.3024(4) 0.1787(5) 0.0608(15) Uani 0.374(5) 1 d PGU A 41
H99A H 0.9112 0.3375 0.1722 0.073 Uiso 0.374(5) 1 calc PR A 41

loop_
_atom_site_aniso_label
_atom_site_aniso_U_11
_atom_site_aniso_U_22
_atom_site_aniso_U_33
_atom_site_aniso_U_23
_atom_site_aniso_U_13
_atom_site_aniso_U_12
C1 0.0265(17) 0.0354(18) 0.0266(17) -0.0054(15) 0.0030(14) 0.0028(15)
C2 0.0278(17) 0.0356(18) 0.0297(17) -0.0018(15) -0.0019(14) 0.0015(15)
C3 0.0262(16) 0.0359(18) 0.0317(17) -0.0042(15) 0.0038(14) 0.0008(15)
C4 0.0277(17) 0.044(2) 0.0345(18) -0.0041(16) 0.0004(15) 0.0001(16)
C5 0.0276(17) 0.046(2) 0.0252(17) -0.0021(16) 0.0009(14) -0.0007(16)
C6 0.0259(17) 0.0408(19) 0.0297(17) -0.0054(16) 0.0059(14) -0.0008(15)
C7 0.0269(17) 0.050(2) 0.0299(18) -0.0061(16) -0.0013(15) -0.0001(16)
C8 0.0298(16) 0.0491(19) 0.0300(16) -0.0045(16) 0.0044(15) 0.0015(16)
C9 0.0274(17) 0.0416(19) 0.0278(17) 0.0019(16) 0.0042(14) -0.0035(15)
C10 0.0287(18) 0.048(2) 0.0258(17) 0.0025(16) 0.0051(14) -0.0050(16)
C11 0.0319(19) 0.050(2) 0.0293(18) -0.0003(17) 0.0071(15) -0.0027(17)
C12 0.0324(19) 0.058(2) 0.0302(18) 0.0034(18) 0.0074(16) 0.0000(18)
C13 0.0286(19) 0.065(3) 0.0300(19) 0.0043(19) 0.0051(16) -0.0072(19)
C14 0.039(2) 0.056(2) 0.043(2) -0.0040(19) 0.0020(18) -0.0146(19)
C15 0.036(2) 0.051(2) 0.045(2) -0.0047(19) 0.0058(18) -0.0065(18)
C16 0.0281(17) 0.0371(19) 0.0378(18) -0.0039(16) 0.0000(15) -0.0006(16)
C17 0.0274(17) 0.0420(19) 0.0325(17) -0.0017(16) 0.0004(15) 0.0028(16)
C18 0.0290(17) 0.044(2) 0.0336(18) -0.0001(16) 0.0024(15) 0.0079(16)
C19 0.0337(18) 0.053(2) 0.0455(19) -0.0089(18) 0.0010(16) 0.0068(17)
C20 0.0309(18) 0.054(2) 0.043(2) -0.0060(18) 0.0007(17) 0.0054(17)
C21 0.0294(18) 0.043(2) 0.0347(18) 0.0073(17) 0.0049(15) 0.0082(16)
C22 0.0346(19) 0.040(2) 0.047(2) 0.0021(18) 0.0038(17) 0.0078(17)
C23 0.0312(18) 0.039(2) 0.046(2) -0.0009(17) 0.0006(17) 0.0048(16)
C24 0.0331(19) 0.040(2) 0.044(2) 0.0135(18) 0.0057(17) 0.0073(17)
C25 0.0330(19) 0.039(2) 0.047(2) 0.0121(17) 0.0077(17) 0.0093(17)
C26 0.037(2) 0.051(2) 0.049(2) 0.0121(19) 0.0050(18) 0.0120(19)
C27 0.037(2) 0.049(2) 0.054(2) 0.012(2) 0.0001(19) 0.0081(19)
C28 0.032(2) 0.041(2) 0.061(2) 0.012(2) 0.0064(19) 0.0101(17)
C29 0.040(2) 0.047(2) 0.058(2) 0.001(2) 0.0108(19) 0.0120(19)
C30 0.040(2) 0.046(2) 0.055(2) 0.001(2) 0.0056(19) 0.0104(19)
C31 0.054(2) 0.047(2) 0.049(2) -0.0162(18) 0.0117(19) -0.0078(19)
C32 0.060(2) 0.054(2) 0.065(2) -0.021(2) -0.001(2) 0.010(2)
C33 0.074(3) 0.063(3) 0.083(3) -0.022(2) 0.014(3) 0.011(2)
C34 0.087(3) 0.070(3) 0.082(3) -0.034(3) 0.023(3) 0.002(3)
C35 0.094(3) 0.087(3) 0.101(3) -0.051(3) 0.011(3) -0.012(3)
C36 0.072(3) 0.081(3) 0.085(3) -0.038(2) 0.010(2) -0.010(2)
C37 0.0351(18) 0.055(2) 0.0389(19) -0.0175(17) -0.0006(16) -0.0093(17)
C38 0.042(2) 0.071(3) 0.044(2) -0.012(2) 0.0011(18) -0.012(2)
C39 0.047(2) 0.082(3) 0.044(2) -0.013(2) 0.005(2) -0.015(2)
C40 0.042(2) 0.083(3) 0.048(2) -0.020(2) -0.005(2) -0.008(2)
C41 0.042(2) 0.078(3) 0.051(2) -0.012(2) -0.009(2) -0.008(2)
C42 0.0400(19) 0.065(2) 0.0424(19) -0.0110(18) -0.0055(17) -0.0078(18)
C43 0.0295(17) 0.0438(19) 0.0289(16) -0.0062(15) -0.0009(14) 0.0021(15)
C44 0.0323(17) 0.0394(18) 0.0256(16) 0.0007(15) -0.0049(14) 0.0007(15)
C45 0.0335(19) 0.044(2) 0.043(2) -0.0016(18) 0.0022(17) -0.0014(17)
C46 0.042(2) 0.057(2) 0.052(2) 0.001(2) 0.003(2) -0.005(2)
C47 0.055(2) 0.059(3) 0.049(2) 0.012(2) 0.002(2) -0.009(2)
C48 0.053(2) 0.048(2) 0.047(2) 0.0120(19) -0.0040(19) -0.001(2)
C49 0.0426(18) 0.0442(19) 0.0360(17) 0.0005(16) -0.0057(16) 0.0049(16)
C50 0.0262(16) 0.0439(19) 0.0320(17) -0.0086(15) -0.0056(14) 0.0063(15)
C51 0.0319(18) 0.056(2) 0.0326(18) -0.0060(17) -0.0041(15) 0.0069(17)
C52 0.038(2) 0.069(3) 0.038(2) -0.002(2) -0.0071(17) 0.007(2)
C53 0.031(2) 0.073(3) 0.051(2) 0.001(2) -0.0075(19) 0.014(2)
C54 0.033(2) 0.067(3) 0.046(2) -0.001(2) 0.0030(18) 0.010(2)
C55 0.0311(17) 0.051(2) 0.0349(17) -0.0029(16) -0.0039(15) 0.0051(16)
C56 0.0400(18) 0.0330(17) 0.0275(16) -0.0034(15) -0.0012(15) -0.0017(15)
C57 0.0417(19) 0.0366(18) 0.0334(18) -0.0028(16) -0.0057(16) 0.0028(16)
C58 0.049(2) 0.046(2) 0.042(2) -0.0041(18) -0.0101(18) 0.0071(19)
C59 0.062(2) 0.043(2) 0.045(2) 0.0027(19) -0.010(2) 0.009(2)
C60 0.062(2) 0.038(2) 0.042(2) 0.0072(18) -0.0031(19) -0.0021(19)
C61 0.047(2) 0.0388(19) 0.0363(18) 0.0008(16) -0.0022(17) -0.0026(17)
C62 0.0320(17) 0.0400(18) 0.0290(16) -0.0032(15) 0.0027(14) -0.0055(15)
C63 0.0346(17) 0.0476(19) 0.0364(17) -0.0046(16) 0.0011(15) -0.0068(16)
C64 0.041(2) 0.062(2) 0.052(2) -0.012(2) 0.0057(19) -0.0127(19)
C65 0.043(2) 0.070(3) 0.064(3) -0.012(2) 0.014(2) -0.012(2)
C66 0.048(2) 0.067(3) 0.065(3) -0.020(2) 0.022(2) -0.008(2)
C67 0.0398(19) 0.055(2) 0.046(2) -0.0136(18) 0.0103(17) -0.0072(18)
C68 0.0278(16) 0.0364(18) 0.0239(15) -0.0065(14) 0.0028(14) -0.0025(15)
C69 0.0267(17) 0.052(2) 0.0278(16) 0.0030(16) -0.0018(14) -0.0042(16)
C70 0.0362(19) 0.061(2) 0.0330(18) -0.0062(18) -0.0047(16) -0.0092(18)
C71 0.044(2) 0.077(3) 0.045(2) -0.004(2) -0.0068(19) -0.017(2)
C72 0.035(2) 0.084(3) 0.050(2) 0.009(2) -0.0047(19) -0.013(2)
C73 0.035(2) 0.077(3) 0.055(2) 0.009(2) 0.0061(18) 0.002(2)
C74 0.0326(17) 0.060(2) 0.0402(18) 0.0005(17) 0.0048(16) 0.0002(17)
C75 0.0300(17) 0.0432(19) 0.0239(16) -0.0060(15) -0.0008(14) -0.0062(16)
C76 0.0328(19) 0.054(2) 0.0308(18) -0.0013(17) 0.0012(16) -0.0009(18)
C77 0.034(2) 0.066(3) 0.036(2) -0.005(2) 0.0064(17) -0.002(2)
C78 0.042(2) 0.066(3) 0.0277(19) -0.0038(19) 0.0066(17) -0.014(2)
C79 0.047(2) 0.064(2) 0.0311(19) 0.0084(19) -0.0042(17) -0.008(2)
C80 0.0368(19) 0.056(2) 0.0326(18) 0.0025(17) -0.0013(16) -0.0002(18)
C81 0.0365(19) 0.052(2) 0.0362(18) 0.0058(17) -0.0030(16) 0.0053(17)
C82 0.043(2) 0.078(2) 0.043(2) 0.001(2) -0.0053(18) 0.006(2)
C83 0.047(2) 0.093(3) 0.051(2) 0.001(2) -0.004(2) 0.008(2)
C84 0.050(2) 0.098(3) 0.052(2) 0.003(2) -0.015(2) 0.004(2)
C85 0.056(3) 0.077(3) 0.040(2) 0.006(2) -0.013(2) 0.007(2)
C86 0.049(2) 0.057(2) 0.0355(19) 0.0039(18) -0.0056(18) 0.0058(19)
C87 0.046(2) 0.0354(18) 0.0427(19) 0.0047(17) 0.0096(17) 0.0042(17)
C88 0.061(2) 0.044(2) 0.055(2) 0.0118(19) 0.013(2) 0.0103(19)
C89 0.078(3) 0.056(3) 0.061(3) 0.023(2) 0.021(2) 0.010(2)
C90 0.071(3) 0.063(3) 0.062(3) 0.014(2) 0.026(2) 0.002(2)
C91 0.056(2) 0.055(2) 0.055(2) 0.007(2) 0.020(2) 0.006(2)
C92 0.046(2) 0.0397(19) 0.0455(19) 0.0027(17) 0.0101(17) 0.0029(17)
C93 0.0400(18) 0.0364(18) 0.0456(19) -0.0046(16) -0.0001(16) 0.0096(16)
C94 0.056(3) 0.040(2) 0.064(3) -0.016(2) -0.004(2) 0.005(2)
C95 0.067(3) 0.058(3) 0.084(3) -0.029(3) -0.010(3) 0.007(3)
C96 0.074(3) 0.062(3) 0.086(3) -0.034(3) -0.012(3) 0.004(3)
C97 0.070(3) 0.049(3) 0.072(3) -0.024(3) -0.011(3) 0.010(3)
C98 0.069(3) 0.058(3) 0.079(3) -0.030(3) -0.005(3) 0.008(3)
C99 0.063(3) 0.055(3) 0.074(3) -0.030(3) -0.003(3) 0.007(3)
C100 0.0445(19) 0.0348(18) 0.061(2) -0.0035(18) 0.0025(18) -0.0013(17)
C101 0.054(2) 0.042(2) 0.080(2) 0.007(2) 0.006(2) 0.0032(18)
C102 0.064(3) 0.055(2) 0.093(3) 0.021(2) 0.013(3) -0.004(2)
C103 0.058(3) 0.058(3) 0.085(3) 0.014(2) 0.016(2) -0.006(2)
C104 0.046(2) 0.050(2) 0.070(2) 0.003(2) 0.008(2) 0.0009(19)
C105 0.0404(19) 0.0368(19) 0.057(2) -0.0006(18) 0.0062(18) 0.0000(17)
Cu1 0.0262(3) 0.0333(3) 0.0322(3) -0.0051(2) -0.0013(2) -0.0016(2)
Cu2 0.0214(3) 0.0317(3) 0.0219(3) -0.0041(2) -0.0003(2) 0.0013(2)
Cu3 0.0263(3) 0.0303(3) 0.0267(3) -0.0012(2) -0.0020(2) 0.0019(2)
N1 0.0258(16) 0.051(2) 0.0314(17) -0.0086(16) 0.0031(14) -0.0075(15)
N2 0.034(2) 0.093(4) 0.034(2) 0.006(2) 0.0023(17) -0.016(2)
N3 0.0280(17) 0.044(2) 0.0369(18) 0.0042(16) 0.0039(14) 0.0101(15)
N4 0.036(2) 0.041(2) 0.083(3) 0.010(2) 0.009(2) 0.0067(18)
O1 0.0325(15) 0.064(2) 0.0296(14) -0.0096(14) 0.0052(12) -0.0096(14)
O3 0.0339(17) 0.112(3) 0.0408(18) 0.019(2) 0.0034(15) 0.004(2)
O2 0.047(2) 0.119(4) 0.080(3) -0.018(3) 0.009(2) -0.040(2)
O4 0.0370(16) 0.0367(16) 0.068(2) -0.0013(16) 0.0057(15) 0.0056(14)
O6 0.0379(18) 0.068(2) 0.092(3) 0.017(2) -0.005(2) 0.0092(17)
O5 0.043(2) 0.068(2) 0.091(3) -0.002(2) 0.022(2) 0.0087(17)
Cl1 0.0384(17) 0.0479(18) 0.0383(15) 0.0032(12) 0.0035(12) 0.0035(13)
O7 0.047(8) 0.134(10) 0.036(8) -0.004(6) 0.004(6) -0.003(7)
O8 0.113(6) 0.068(4) 0.080(5) -0.019(4) -0.048(4) -0.004(4)
O9 0.055(6) 0.199(10) 0.053(4) 0.009(4) 0.011(5) 0.020(6)
O10 0.231(17) 0.038(5) 0.145(11) 0.003(5) -0.061(12) 0.016(7)
Cl1A 0.040(3) 0.049(3) 0.044(3) 0.006(2) 0.003(2) -0.001(2)
O7A 0.024(10) 0.098(11) 0.042(13) 0.037(9) 0.000(8) 0.012(7)
O8A 0.035(5) 0.095(11) 0.098(10) 0.048(10) -0.018(5) 0.014(6)
O9A 0.055(6) 0.199(10) 0.053(4) 0.009(4) 0.011(5) 0.020(6)
O10A 0.054(7) 0.098(10) 0.193(17) 0.079(11) -0.022(9) -0.024(7)
P1 0.0293(5) 0.0376(5) 0.0276(5) -0.0094(4) 0.0014(4) -0.0040(4)
P2 0.0221(4) 0.0351(5) 0.0246(4) -0.0043(4) -0.0034(4) 0.0035(4)
P3 0.0276(5) 0.0305(5) 0.0230(4) -0.0028(4) -0.0015(4) -0.0010(4)
P4 0.0249(4) 0.0336(5) 0.0216(4) -0.0032(4) -0.0009(4) -0.0004(4)
P5 0.0310(5) 0.0323(5) 0.0289(5) 0.0015(4) 0.0018(4) 0.0045(4)
P6 0.0335(5) 0.0297(5) 0.0462(6) -0.0080(5) -0.0010(5) 0.0034(4)
C94A 0.059(3) 0.045(3) 0.069(3) -0.019(3) -0.003(3) 0.005(3)
C95A 0.070(3) 0.055(3) 0.078(3) -0.020(3) 0.003(3) 0.001(3)
C96A 0.075(3) 0.057(3) 0.084(3) -0.023(3) 0.000(3) 0.000(3)
C97A 0.068(3) 0.053(3) 0.079(3) -0.025(3) -0.001(3) 0.006(3)
C98A 0.069(3) 0.054(3) 0.075(3) -0.022(3) -0.001(3) 0.007(3)
C99A 0.062(3) 0.049(3) 0.071(3) -0.021(3) -0.001(3) 0.007(3)

loop_
_atom_type_symbol
_atom_type_description
_atom_type_scat_dispersion_real
_atom_type_scat_dispersion_imag
_atom_type_scat_source
C C 0.0181 0.0091 'International Tables Vol C Tables 4.2.6.8 and 6.1.1.4'
H H 0.0000 0.0000 'International Tables Vol C Tables 4.2.6.8 and 6.1.1.4'
Cl Cl 0.3639 0.7018 'International Tables Vol C Tables 4.2.6.8 and 6.1.1.4'
Cu Cu -1.9646 0.5888 'International Tables Vol C Tables 4.2.6.8 and 6.1.1.4'
N N 0.0311 0.0180 'International Tables Vol C Tables 4.2.6.8 and 6.1.1.4'
O O 0.0492 0.0322 'International Tables Vol C Tables 4.2.6.8 and 6.1.1.4'
P P 0.2955 0.4335 'International Tables Vol C Tables 4.2.6.8 and 6.1.1.4'

loop_
_geom_angle_atom_site_label_1
_geom_angle_atom_site_label_2
_geom_angle_atom_site_label_3
_geom_angle
C2 C1 Cu2 149.3(3)
C2 C1 Cu3 132.7(3)
Cu2 C1 Cu3 73.81(12)
C2 C1 Cu1 124.6(3)
Cu2 C1 Cu1 70.78(11)
Cu3 C1 Cu1 76.12(12)
C1 C2 C3 174.1(4)
C4 C3 C8 117.9(4)
C4 C3 C2 122.8(4)
C8 C3 C2 119.2(3)
C3 C4 C5 121.6(4)
C3 C4 H4 119.2
C5 C4 H4 119.2
C6 C5 C4 119.7(4)
C6 C5 H5 120.1
C4 C5 H5 120.1
C5 C6 C7 119.8(4)
C5 C6 N1 123.3(3)
C7 C6 N1 116.9(3)
C8 C7 C6 120.0(4)
C8 C7 H7 120.0
C6 C7 H7 120.0
C7 C8 C3 121.0(4)
C7 C8 H8 119.5
C3 C8 H8 119.5
O1 C9 N1 123.7(4)
O1 C9 C10 121.0(3)
N1 C9 C10 115.2(3)
C15 C10 C11 120.1(4)
C15 C10 C9 121.6(4)
C11 C10 C9 118.3(4)
C12 C11 C10 120.5(4)
C12 C11 H11 119.8
C10 C11 H11 119.8
C11 C12 C13 118.1(4)
C11 C12 H12 120.9
C13 C12 H12 120.9
C14 C13 C12 122.8(4)
C14 C13 N2 118.9(4)
C12 C13 N2 118.3(4)
C13 C14 C15 118.6(4)
C13 C14 H14 120.7
C15 C14 H14 120.7
C10 C15 C14 119.8(4)
C10 C15 H15 120.1
C14 C15 H15 120.1
C17 C16 Cu2 157.3(4)
C17 C16 Cu1 125.8(3)
Cu2 C16 Cu1 74.54(13)
C17 C16 Cu3 123.6(3)
Cu2 C16 Cu3 68.48(12)
Cu1 C16 Cu3 73.26(12)
C16 C17 C18 174.0(5)
C19 C18 C23 117.4(4)
C19 C18 C17 119.9(4)
C23 C18 C17 122.7(4)
C20 C19 C18 121.7(4)
C20 C19 H19 119.1
C18 C19 H19 119.1
C19 C20 C21 120.2(4)
C19 C20 H20 119.9
C21 C20 H20 119.9
C22 C21 C20 119.2(4)
C22 C21 N3 125.3(4)
C20 C21 N3 115.5(4)
C23 C22 C21 119.9(4)
C23 C22 H22 120.0
C21 C22 H22 120.0
C22 C23 C18 121.5(4)
C22 C23 H23 119.2
C18 C23 H23 119.2
O4 C24 N3 123.6(4)
O4 C24 C25 120.6(4)
N3 C24 C25 115.7(4)
C30 C25 C26 119.2(4)
C30 C25 C24 118.4(4)
C26 C25 C24 122.4(4)
C27 C26 C25 120.4(5)
C27 C26 H26 119.8
C25 C26 H26 119.8
C28 C27 C26 118.6(5)
C28 C27 H27 120.7
C26 C27 H27 120.7
C27 C28 C29 122.8(4)
C27 C28 N4 118.0(5)
C29 C28 N4 119.2(4)
C30 C29 C28 118.1(4)
C30 C29 H29 121.0
C28 C29 H29 121.0
C29 C30 C25 120.9(5)
C29 C30 H30 119.5
C25 C30 H30 119.5
C36 C31 C32 117.7(5)
C36 C31 P1 123.6(4)
C32 C31 P1 118.4(4)
C33 C32 C31 121.0(5)
C33 C32 H32 119.5
C31 C32 H32 119.5
C34 C33 C32 119.6(6)
C34 C33 H33 120.2
C32 C33 H33 120.2
C35 C34 C33 120.2(6)
C35 C34 H34 119.9
C33 C34 H34 119.9
C34 C35 C36 120.9(7)
C34 C35 H35 119.5
C36 C35 H35 119.5
C31 C36 C35 120.2(6)
C31 C36 H36 119.9
C35 C36 H36 119.9
C38 C37 C42 118.0(4)
C38 C37 P1 117.9(4)
C42 C37 P1 124.0(4)
C37 C38 C39 120.8(5)
C37 C38 H38 119.6
C39 C38 H38 119.6
C40 C39 C38 120.2(5)
C40 C39 H39 119.9
C38 C39 H39 119.9
C39 C40 C41 119.9(5)
C39 C40 H40 120.0
C41 C40 H40 120.0
C40 C41 C42 120.4(5)
C40 C41 H41 119.8
C42 C41 H41 119.8
C37 C42 C41 120.6(5)
C37 C42 H42 119.7
C41 C42 H42 119.7
P1 C43 P2 111.6(2)
P1 C43 H43A 109.3
P2 C43 H43A 109.3
P1 C43 H43B 109.3
P2 C43 H43B 109.3
H43A C43 H43B 108.0
C45 C44 C49 118.8(4)
C45 C44 P2 117.5(3)
C49 C44 P2 123.4(3)
C44 C45 C46 120.4(4)
C44 C45 H45 119.8
C46 C45 H45 119.8
C47 C46 C45 120.0(5)
C47 C46 H46 120.0
C45 C46 H46 120.0
C46 C47 C48 120.5(5)
C46 C47 H47 119.7
C48 C47 H47 119.7
C47 C48 C49 120.1(5)
C47 C48 H48 120.0
C49 C48 H48 120.0
C48 C49 C44 120.1(4)
C48 C49 H49 120.0
C44 C49 H49 120.0
C55 C50 C51 118.5(4)
C55 C50 P2 119.5(3)
C51 C50 P2 122.0(3)
C52 C51 C50 120.4(4)
C52 C51 H51 119.8
C50 C51 H51 119.8
C51 C52 C53 120.1(4)
C51 C52 H52 119.9
C53 C52 H52 119.9
C54 C53 C52 120.3(4)
C54 C53 H53 119.8
C52 C53 H53 119.8
C53 C54 C55 119.8(4)
C53 C54 H54 120.1
C55 C54 H54 120.1
C50 C55 C54 120.8(4)
C50 C55 H55 119.6
C54 C55 H55 119.6
C61 C56 C57 118.6(4)
C61 C56 P3 125.2(3)
C57 C56 P3 116.0(3)
C58 C57 C56 120.5(4)
C58 C57 H57 119.7
C56 C57 H57 119.7
C57 C58 C59 120.0(4)
C57 C58 H58 120.0
C59 C58 H58 120.0
C60 C59 C58 120.0(4)
C60 C59 H59 120.0
C58 C59 H59 120.0
C59 C60 C61 119.8(4)
C59 C60 H60 120.1
C61 C60 H60 120.1
C56 C61 C60 121.0(4)
C56 C61 H61 119.5
C60 C61 H61 119.5
C67 C62 C63 119.1(4)
C67 C62 P3 117.8(3)
C63 C62 P3 123.0(3)
C64 C63 C62 120.0(4)
C64 C63 H63 120.0
C62 C63 H63 120.0
C65 C64 C63 120.8(5)
C65 C64 H64 119.6
C63 C64 H64 119.6
C64 C65 C66 119.9(5)
C64 C65 H65 120.1
C66 C65 H65 120.1
C65 C66 C67 120.3(5)
C65 C66 H66 119.9
C67 C66 H66 119.9
C66 C67 C62 119.9(4)
C66 C67 H67 120.0
C62 C67 H67 120.0
P3 C68 P4 108.5(2)
P3 C68 H68A 110.0
P4 C68 H68A 110.0
P3 C68 H68B 110.0
P4 C68 H68B 110.0
H68A C68 H68B 108.4
C74 C69 C70 119.0(4)
C74 C69 P4 119.3(3)
C70 C69 P4 121.7(3)
C71 C70 C69 120.4(5)
C71 C70 H70 119.8
C69 C70 H70 119.8
C70 C71 C72 119.8(5)
C70 C71 H71 120.1
C72 C71 H71 120.1
C73 C72 C71 120.4(5)
C73 C72 H72 119.8
C71 C72 H72 119.8
C72 C73 C74 120.1(5)
C72 C73 H73 119.9
C74 C73 H73 119.9
C73 C74 C69 120.3(5)
C73 C74 H74 119.9
C69 C74 H74 119.9
C80 C75 C76 118.2(4)
C80 C75 P4 118.9(3)
C76 C75 P4 122.5(3)
C77 C76 C75 120.8(4)
C77 C76 H76 119.6
C75 C76 H76 119.6
C76 C77 C78 120.7(4)
C76 C77 H77 119.7
C78 C77 H77 119.7
C79 C78 C77 119.5(4)
C79 C78 H78 120.3
C77 C78 H78 120.3
C78 C79 C80 120.2(4)
C78 C79 H79 119.9
C80 C79 H79 119.9
C75 C80 C79 120.7(4)
C75 C80 H80 119.6
C79 C80 H80 119.6
C82 C81 C86 118.0(4)
C82 C81 P5 119.2(3)
C86 C81 P5 122.3(4)
C81 C82 C83 121.4(5)
C81 C82 H82 119.3
C83 C82 H82 119.3
C84 C83 C82 120.1(5)
C84 C83 H83 119.9
C82 C83 H83 119.9
C85 C84 C83 118.9(5)
C85 C84 H84 120.5
C83 C84 H84 120.5
C84 C85 C86 121.5(5)
C84 C85 H85 119.3
C86 C85 H85 119.3
C85 C86 C81 119.9(5)
C85 C86 H86 120.1
C81 C86 H86 120.1
C92 C87 C88 119.3(4)
C92 C87 P5 118.4(3)
C88 C87 P5 122.3(4)
C89 C88 C87 120.3(5)
C89 C88 H88 119.8
C87 C88 H88 119.8
C88 C89 C90 120.4(5)
C88 C89 H89 119.8
C90 C89 H89 119.8
C89 C90 C91 119.7(5)
C89 C90 H90 120.2
C91 C90 H90 120.2
C92 C91 C90 119.7(5)
C92 C91 H91 120.2
C90 C91 H91 120.2
C87 C92 C91 120.6(4)
C87 C92 H92 119.7
C91 C92 H92 119.7
P5 C93 P6 110.3(2)
P5 C93 H93A 109.6
P6 C93 H93A 109.6
P5 C93 H93B 109.6
P6 C93 H93B 109.6
H93A C93 H93B 108.1
C95 C94 C99 120.0
C95 C94 P6 118.2(3)
C99 C94 P6 121.8(3)
C96 C95 C94 120.0
C96 C95 H95 120.0
C94 C95 H95 120.0
C95 C96 C97 120.0
C95 C96 H96 120.0
C97 C96 H96 120.0
C98 C97 C96 120.0
C98 C97 H97 120.0
C96 C97 H97 120.0
C99 C98 C97 120.0
C99 C98 H98 120.0
C97 C98 H98 120.0
C98 C99 C94 120.0
C98 C99 H99 120.0
C94 C99 H99 120.0
C105 C100 C101 117.9(5)
C105 C100 P6 119.2(4)
C101 C100 P6 122.9(4)
C102 C101 C100 120.4(5)
C102 C101 H101 119.8
C100 C101 H101 119.8
C101 C102 C103 121.4(5)
C101 C102 H102 119.3
C103 C102 H102 119.3
C102 C103 C104 118.7(5)
C102 C103 H103 120.7
C104 C103 H103 120.7
C105 C104 C103 120.2(5)
C105 C104 H104 119.9
C103 C104 H104 119.9
C100 C105 C104 121.4(5)
C100 C105 H105 119.3
C104 C105 H105 119.3
C16 Cu1 P6 111.70(12)
C16 Cu1 P1 105.56(12)
P6 Cu1 P1 116.51(4)
C16 Cu1 C1 91.19(14)
P6 Cu1 C1 112.32(10)
P1 Cu1 C1 116.33(10)
C16 Cu1 Cu2 51.10(11)
P6 Cu1 Cu2 148.24(4)
P1 Cu1 Cu2 94.95(3)
C1 Cu1 Cu2 50.85(10)
C16 Cu1 Cu3 57.64(11)
P6 Cu1 Cu3 91.26(3)
P1 Cu1 Cu3 152.06(4)
C1 Cu1 Cu3 48.85(9)
Cu2 Cu1 Cu3 57.131(19)
C16 Cu2 C1 99.96(16)
C16 Cu2 P3 115.45(12)
C1 Cu2 P3 110.68(11)
C16 Cu2 P2 111.41(12)
C1 Cu2 P2 114.18(11)
P3 Cu2 P2 105.46(4)
C16 Cu2 Cu3 62.23(12)
C1 Cu2 Cu3 53.43(10)
P3 Cu2 Cu3 93.23(3)
P2 Cu2 Cu3 160.87(4)
C16 Cu2 Cu1 54.36(11)
C1 Cu2 Cu1 58.37(10)
P3 Cu2 Cu1 158.09(4)
P2 Cu2 Cu1 96.45(3)
Cu3 Cu2 Cu1 64.91(2)
C1 Cu3 P5 125.20(11)
C1 Cu3 P4 103.48(11)
P5 Cu3 P4 112.29(4)
C1 Cu3 C16 89.30(14)
P5 Cu3 C16 103.31(10)
P4 Cu3 C16 123.01(10)
C1 Cu3 Cu2 52.75(10)
P5 Cu3 Cu2 149.29(4)
P4 Cu3 Cu2 96.53(3)
C16 Cu3 Cu2 49.29(10)
C1 Cu3 Cu1 55.03(10)
P5 Cu3 Cu1 94.62(3)
P4 Cu3 Cu1 152.86(4)
C16 Cu3 Cu1 49.10(10)
Cu2 Cu3 Cu1 57.96(2)
C9 N1 C6 127.7(3)
C9 N1 H1 116.2
C6 N1 H1 116.2
O2 N2 O3 124.1(4)
O2 N2 C13 117.2(5)
O3 N2 C13 118.7(4)
C24 N3 C21 127.5(4)
C24 N3 H3 116.2
C21 N3 H3 116.2
O6 N4 O5 123.8(4)
O6 N4 C28 118.1(4)
O5 N4 C28 118.1(5)
O10 Cl1 O7 110.3(3)
O10 Cl1 O8 109.4(3)
O7 Cl1 O8 109.2(3)
O10 Cl1 O9 110.1(3)
O7 Cl1 O9 109.0(3)
O8 Cl1 O9 108.8(3)
O8A Cl1A O10A 109.7(3)
O8A Cl1A O7A 109.9(3)
O10A Cl1A O7A 109.5(3)
O8A Cl1A O9A 109.7(3)
O10A Cl1A O9A 109.0(3)
O7A Cl1A O9A 109.0(3)
C31 P1 C37 104.2(2)
C31 P1 C43 99.3(2)
C37 P1 C43 105.9(2)
C31 P1 Cu1 117.17(18)
C37 P1 Cu1 117.67(15)
C43 P1 Cu1 110.46(13)
C50 P2 C44 104.43(19)
C50 P2 C43 102.99(18)
C44 P2 C43 101.84(18)
C50 P2 Cu2 123.27(14)
C44 P2 Cu2 114.18(12)
C43 P2 Cu2 107.59(14)
C62 P3 C68 104.58(18)
C62 P3 C56 105.32(19)
C68 P3 C56 102.13(18)
C62 P3 Cu2 119.29(14)
C68 P3 Cu2 109.00(13)
C56 P3 Cu2 114.74(13)
C75 P4 C69 103.72(17)
C75 P4 C68 104.26(18)
C69 P4 C68 103.26(19)
C75 P4 Cu3 112.69(13)
C69 P4 Cu3 121.10(15)
C68 P4 Cu3 110.19(12)
C87 P5 C81 104.6(2)
C87 P5 C93 103.7(2)
C81 P5 C93 102.8(2)
C87 P5 Cu3 116.44(14)
C81 P5 Cu3 115.46(16)
C93 P5 Cu3 112.21(15)
C100 P6 C94A 100.3(4)
C100 P6 C93 104.4(2)
C94A P6 C93 99.8(4)
C100 P6 C94 104.0(3)
C94A P6 C94 7.2(5)
C93 P6 C94 104.5(2)
C100 P6 Cu1 117.70(16)
C94A P6 Cu1 121.6(4)
C93 P6 Cu1 110.43(15)
C94 P6 Cu1 114.5(2)
C95A C94A C99A 120.0
C95A C94A P6 125.2(6)
C99A C94A P6 114.7(6)
C96A C95A C94A 120.0
C96A C95A H95A 120.0
C94A C95A H95A 120.0
C95A C96A C97A 120.0
C95A C96A H96A 120.0
C97A C96A H96A 120.0
C98A C97A C96A 120.0
C98A C97A H97A 120.0
C96A C97A H97A 120.0
C97A C98A C99A 120.0
C97A C98A H98A 120.0
C99A C98A H98A 120.0
C98A C99A C94A 120.0
C98A C99A H99A 120.0
C94A C99A H99A 120.0

loop_
_geom_bond_atom_site_label_1
_geom_bond_atom_site_label_2
_geom_bond_distance
C1 C2 1.203(5)
C1 Cu2 2.111(4)
C1 Cu3 2.130(4)
C1 Cu1 2.318(4)
C2 C3 1.432(5)
C3 C4 1.390(6)
C3 C8 1.407(6)
C4 C5 1.391(5)
C4 H4 0.9500
C5 C6 1.384(5)
C5 H5 0.9500
C6 C7 1.401(5)
C6 N1 1.415(5)
C7 C8 1.383(6)
C7 H7 0.9500
C8 H8 0.9500
C9 O1 1.216(5)
C9 N1 1.353(5)
C9 C10 1.503(5)
C10 C15 1.388(6)
C10 C11 1.391(6)
C11 C12 1.375(6)
C11 H11 0.9500
C12 C13 1.388(7)
C12 H12 0.9500
C13 C14 1.366(7)
C13 N2 1.478(6)
C14 C15 1.392(6)
C14 H14 0.9500
C15 H15 0.9500
C16 C17 1.207(6)
C16 Cu2 2.076(4)
C16 Cu1 2.168(4)
C16 Cu3 2.423(4)
C17 C18 1.434(5)
C18 C19 1.390(6)
C18 C23 1.414(6)
C19 C20 1.379(6)
C19 H19 0.9500
C20 C21 1.409(6)
C20 H20 0.9500
C21 C22 1.387(6)
C21 N3 1.413(5)
C22 C23 1.387(6)
C22 H22 0.9500
C23 H23 0.9500
C24 O4 1.224(6)
C24 N3 1.367(6)
C24 C25 1.497(6)
C25 C30 1.388(6)
C25 C26 1.399(7)
C26 C27 1.386(6)
C26 H26 0.9500
C27 C28 1.366(7)
C27 H27 0.9500
C28 C29 1.385(7)
C28 N4 1.481(6)
C29 C30 1.383(6)
C29 H29 0.9500
C30 H30 0.9500
C31 C36 1.367(8)
C31 C32 1.386(7)
C31 P1 1.826(5)
C32 C33 1.385(7)
C32 H32 0.9500
C33 C34 1.359(9)
C33 H33 0.9500
C34 C35 1.329(10)
C34 H34 0.9500
C35 C36 1.401(9)
C35 H35 0.9500
C36 H36 0.9500
C37 C38 1.376(7)
C37 C42 1.384(7)
C37 P1 1.829(4)
C38 C39 1.404(7)
C38 H38 0.9500
C39 C40 1.348(8)
C39 H39 0.9500
C40 C41 1.367(8)
C40 H40 0.9500
C41 C42 1.390(7)
C41 H41 0.9500
C42 H42 0.9500
C43 P1 1.832(4)
C43 P2 1.838(4)
C43 H43A 0.9900
C43 H43B 0.9900
C44 C45 1.393(6)
C44 C49 1.395(6)
C44 P2 1.833(4)
C45 C46 1.395(6)
C45 H45 0.9500
C46 C47 1.368(7)
C46 H46 0.9500
C47 C48 1.378(7)
C47 H47 0.9500
C48 C49 1.394(7)
C48 H48 0.9500
C49 H49 0.9500
C50 C55 1.388(6)
C50 C51 1.408(6)
C50 P2 1.819(4)
C51 C52 1.379(6)
C51 H51 0.9500
C52 C53 1.386(7)
C52 H52 0.9500
C53 C54 1.377(7)
C53 H53 0.9500
C54 C55 1.391(6)
C54 H54 0.9500
C55 H55 0.9500
C56 C61 1.381(6)
C56 C57 1.399(6)
C56 P3 1.828(4)
C57 C58 1.386(6)
C57 H57 0.9500
C58 C59 1.390(7)
C58 H58 0.9500
C59 C60 1.377(7)
C59 H59 0.9500
C60 C61 1.395(6)
C60 H60 0.9500
C61 H61 0.9500
C62 C67 1.394(6)
C62 C63 1.399(6)
C62 P3 1.816(4)
C63 C64 1.385(6)
C63 H63 0.9500
C64 C65 1.371(7)
C64 H64 0.9500
C65 C66 1.386(7)
C65 H65 0.9500
C66 C67 1.392(7)
C66 H66 0.9500
C67 H67 0.9500
C68 P3 1.828(4)
C68 P4 1.834(4)
C68 H68A 0.9900
C68 H68B 0.9900
C69 C74 1.389(6)
C69 C70 1.401(6)
C69 P4 1.827(4)
C70 C71 1.378(6)
C70 H70 0.9500
C71 C72 1.389(8)
C71 H71 0.9500
C72 C73 1.373(8)
C72 H72 0.9500
C73 C74 1.387(7)
C73 H73 0.9500
C74 H74 0.9500
C75 C80 1.387(6)
C75 C76 1.397(6)
C75 P4 1.826(4)
C76 C77 1.379(6)
C76 H76 0.9500
C77 C78 1.380(7)
C77 H77 0.9500
C78 C79 1.376(7)
C78 H78 0.9500
C79 C80 1.396(6)
C79 H79 0.9500
C80 H80 0.9500
C81 C82 1.364(7)
C81 C86 1.395(6)
C81 P5 1.829(4)
C82 C83 1.387(7)
C82 H82 0.9500
C83 C84 1.373(8)
C83 H83 0.9500
C84 C85 1.354(8)
C84 H84 0.9500
C85 C86 1.385(7)
C85 H85 0.9500
C86 H86 0.9500
C87 C92 1.383(6)
C87 C88 1.399(6)
C87 P5 1.822(4)
C88 C89 1.370(7)
C88 H88 0.9500
C89 C90 1.391(8)
C89 H89 0.9500
C90 C91 1.392(8)
C90 H90 0.9500
C91 C92 1.386(6)
C91 H91 0.9500
C92 H92 0.9500
C93 P5 1.835(4)
C93 P6 1.836(4)
C93 H93A 0.9900
C93 H93B 0.9900
C94 C95 1.3900
C94 C99 1.3900
C94 P6 1.851(4)
C95 C96 1.3900
C95 H95 0.9500
C96 C97 1.3900
C96 H96 0.9500
C97 C98 1.3900
C97 H97 0.9500
C98 C99 1.3900
C98 H98 0.9500
C99 H99 0.9500
C100 C105 1.382(6)
C100 C101 1.403(7)
C100 P6 1.818(5)
C101 C102 1.373(8)
C101 H101 0.9500
C102 C103 1.375(8)
C102 H102 0.9500
C103 C104 1.389(8)
C103 H103 0.9500
C104 C105 1.382(7)
C104 H104 0.9500
C105 H105 0.9500
Cu1 P6 2.2662(12)
Cu1 P1 2.2945(11)
Cu1 Cu2 2.5709(8)
Cu1 Cu3 2.7466(8)
Cu2 P3 2.2838(11)
Cu2 P2 2.2845(10)
Cu2 Cu3 2.5473(7)
Cu3 P5 2.2598(11)
Cu3 P4 2.2949(11)
N1 H1 0.8800
N2 O2 1.223(6)
N2 O3 1.226(6)
N3 H3 0.8800
N4 O6 1.216(6)
N4 O5 1.223(6)
Cl1 O10 1.419(5)
Cl1 O7 1.427(5)
Cl1 O8 1.432(5)
Cl1 O9 1.433(5)
Cl1A O8A 1.403(8)
Cl1A O10A 1.406(7)
Cl1A O7A 1.407(8)
Cl1A O9A 1.410(8)
P6 C94A 1.829(7)
C94A C95A 1.3900
C94A C99A 1.3900
C95A C96A 1.3900
C95A H95A 0.9500
C96A C97A 1.3900
C96A H96A 0.9500
C97A C98A 1.3900
C97A H97A 0.9500
C98A C99A 1.3900
C98A H98A 0.9500
C99A H99A 0.9500

loop_
_platon_squeeze_void_nr
_platon_squeeze_void_average_x
_platon_squeeze_void_average_y
_platon_squeeze_void_average_z
_platon_squeeze_void_volume
_platon_squeeze_void_count_electrons
_platon_squeeze_void_content
1 0.595 0.069 0.577 13 0 ' '
2 0.905 0.069 0.077 13 1 ' '
3 0.750 0.250 1.015 1095 285 ' '
4 0.595 0.430 0.077 13 1 ' '
5 0.905 0.430 0.577 13 1 ' '
6 0.095 0.569 0.423 13 1 ' '
7 0.405 0.569 0.923 13 1 ' '
8 0.250 0.750 -0.015 1095 284 ' '
9 0.095 0.930 0.923 13 0 ' '
10 0.405 0.930 0.423 13 1 ' '
